data_1501760
loop_
_publ_author_name
'Lee, Jong Hoon'
'Naumov, Pance'
'Chung, Ihn Hee'
'Lee, Sang Cheol'

_publ_section_title
;
 Solid-state thermochromism and phase transitions of charge transfer
 1,3-diamino-4,6-dinitrobenzene dyes.
;
_journal_issue 35
_journal_name_full 'The journal of physical chemistry. A'
_journal_page_first 10087
_journal_page_last 10096
_journal_paper_doi 10.1021/jp205793b
_journal_volume 115
_journal_year 2011
_chemical_formula_sum 'C18 H14 N4 O4'
_chemical_formula_weight 350.33
_chemical_name_systematic
;
 ?
;
_space_group_IT_number 14
_symmetry_cell_setting monoclinic
_symmetry_space_group_name_Hall '-P 2ybc'
_symmetry_space_group_name_H-M 'P 1 21/c 1'
_atom_sites_solution_hydrogens geom
_atom_sites_solution_primary direct
_atom_sites_solution_secondary difmap
_audit_creation_method SHELXL-97
_cell_angle_alpha 90.00
_cell_angle_beta 109.838(2)
_cell_angle_gamma 90.00
_cell_formula_units_Z 4
_cell_length_a 10.9187(3)
_cell_length_b 10.9859(3)
_cell_length_c 14.7065(4)
_cell_measurement_temperature 293(2)
_cell_volume 1659.38(8)
_computing_cell_refinement 'APEX2 software (Bruker, 2007)'
_computing_data_collection 'APEX2 software (Bruker, 2007)'
_computing_data_reduction 'SAINT (Bruker, 2007)'
_computing_molecular_graphics 'DIAMOND (Brandenburg, 2005)'
_computing_publication_material 'WinGX (Farrugia, 1999)'
_computing_structure_refinement 'SHELXL-97 (Sheldrick, 2008)'
_computing_structure_solution 'SHELXS-97 (Sheldrick, 2008)'
_diffrn_ambient_temperature 293(2)
_diffrn_measured_fraction_theta_full 0.986
_diffrn_measured_fraction_theta_max 0.986
_diffrn_measurement_device_type 'Bruker SMART APEX2 diffractometer'
_diffrn_measurement_method '\w scans'
_diffrn_radiation_monochromator 'multilayer confocal TXS mirror'
_diffrn_radiation_source 'rotating anode'
_diffrn_radiation_type MoK\a
_diffrn_radiation_wavelength 0.71073
_diffrn_reflns_av_R_equivalents 0.0236
_diffrn_reflns_av_sigmaI/netI 0.0268
_diffrn_reflns_limit_h_max 14
_diffrn_reflns_limit_h_min -11
_diffrn_reflns_limit_k_max 14
_diffrn_reflns_limit_k_min -14
_diffrn_reflns_limit_l_max 19
_diffrn_reflns_limit_l_min -19
_diffrn_reflns_number 12818
_diffrn_reflns_theta_full 28.28
_diffrn_reflns_theta_max 28.28
_diffrn_reflns_theta_min 2.37
_exptl_absorpt_coefficient_mu 0.102
_exptl_absorpt_correction_T_max 0.9957
_exptl_absorpt_correction_T_min 0.9765
_exptl_absorpt_correction_type empirical
_exptl_absorpt_process_details 'SADABS (Sheldrick, 1996)'
_exptl_crystal_colour orange
_exptl_crystal_density_diffrn 1.402
_exptl_crystal_density_method 'not measured'
_exptl_crystal_description prism
_exptl_crystal_F_000 728
_exptl_crystal_size_max 0.23
_exptl_crystal_size_mid 0.09
_exptl_crystal_size_min 0.04
_refine_diff_density_max 0.183
_refine_diff_density_min -0.186
_refine_diff_density_rms 0.038
_refine_ls_extinction_method none
_refine_ls_goodness_of_fit_ref 1.031
_refine_ls_hydrogen_treatment mixed
_refine_ls_matrix_type full
_refine_ls_number_parameters 243
_refine_ls_number_reflns 4067
_refine_ls_number_restraints 0
_refine_ls_restrained_S_all 1.031
_refine_ls_R_factor_all 0.0774
_refine_ls_R_factor_gt 0.0477
_refine_ls_shift/su_max 0.000
_refine_ls_shift/su_mean 0.000
_refine_ls_structure_factor_coef Fsqd
_refine_ls_weighting_details 'calc w=1/[\s^2^(Fo^2^)+(0.0556P)^2^+0.3390P] where P=(Fo^2^+2Fc^2^)/3'
_refine_ls_weighting_scheme calc
_refine_ls_wR_factor_gt 0.1140
_refine_ls_wR_factor_ref 0.1328
_reflns_number_gt 2713
_reflns_number_total 4067
_reflns_threshold_expression >2sigma(I)
_cod_data_source_file jp205793b_si_003.cif
_cod_data_source_block lee5_1_0m
_cod_depositor_comments
;
The following automatic conversions were performed:

'_symmetry_cell_setting' value 'Monoclinic' changed to 'monoclinic'
according to /home/saulius/struct/CIF-dictionaries/cif_core.dic
dictionary named 'cif_core.dic' version 2.4.1 from 2010-06-29.

Automatic conversion script
Id: cif_fix_values 1715 2011-07-08 13:25:40Z adriana 
;
_cod_original_sg_symbol_H-M P21/c
_cod_database_code 1501760

loop_
_symmetry_equiv_pos_as_xyz
'x, y, z'
'-x, y+1/2, -z+1/2'
'-x, -y, -z'
'x, -y-1/2, z-1/2'

loop_
_atom_site_label
_atom_site_type_symbol
_atom_site_fract_x
_atom_site_fract_y
_atom_site_fract_z
_atom_site_U_iso_or_equiv
_atom_site_adp_type
_atom_site_occupancy
_atom_site_symmetry_multiplicity
_atom_site_calc_flag
_atom_site_refinement_flags
H2N H 0.5940(16) 0.8824(16) 0.0833(13) 0.051(5) Uiso 1 1 d .
H1N H 0.5228(19) 0.3592(18) 0.2175(14) 0.070(6) Uiso 1 1 d .
C5 C 0.44298(14) 0.70241(13) 0.02967(11) 0.0413(3) Uani 1 1 d .
N3 N 0.39453(12) 0.79009(12) -0.04690(9) 0.0470(3) Uani 1 1 d .
N2 N 0.62982(13) 0.82335(13) 0.12276(10) 0.0494(3) Uani 1 1 d .
O1 O 0.44870(12) 0.88974(11) -0.03979(9) 0.0634(4) Uani 1 1 d .
C6 C 0.55899(14) 0.71995(14) 0.11112(11) 0.0417(3) Uani 1 1 d .
N1 N 0.56561(15) 0.42537(14) 0.23540(11) 0.0550(4) Uani 1 1 d .
O2 O 0.30070(12) 0.76326(12) -0.11773(9) 0.0684(4) Uani 1 1 d .
C2 C 0.52613(15) 0.51623(14) 0.16926(11) 0.0453(4) Uani 1 1 d .
N4 N 0.33022(15) 0.39697(13) 0.06588(11) 0.0573(4) Uani 1 1 d .
C4 C 0.37289(14) 0.59682(14) 0.01993(11) 0.0443(4) Uani 1 1 d .
H4 H 0.2974 0.5874 -0.0333 0.053 Uiso 1 1 calc R
C1 C 0.59482(15) 0.62516(14) 0.17824(11) 0.0455(4) Uani 1 1 d .
H1 H 0.6691 0.6353 0.2323 0.055 Uiso 1 1 calc R
C3 C 0.41069(15) 0.50476(14) 0.08632(11) 0.0462(4) Uani 1 1 d .
O3 O 0.22556(14) 0.39966(13) -0.00020(11) 0.0806(4) Uani 1 1 d .
C13 C 0.75255(14) 0.84703(15) 0.19422(11) 0.0459(4) Uani 1 1 d .
C7 C 0.67301(17) 0.42501(15) 0.32283(12) 0.0507(4) Uani 1 1 d .
O4 O 0.36971(15) 0.30480(12) 0.11445(11) 0.0778(4) Uani 1 1 d .
C12 C 0.7530(2) 0.32415(18) 0.34427(15) 0.0679(5) Uani 1 1 d .
H12 H 0.7394 0.2609 0.2999 0.081 Uiso 1 1 calc R
C8 C 0.6945(2) 0.51723(18) 0.38954(13) 0.0635(5) Uani 1 1 d .
H8 H 0.6402 0.5849 0.3763 0.076 Uiso 1 1 calc R
C18 C 0.85512(16) 0.76710(18) 0.21232(13) 0.0602(5) Uani 1 1 d .
H18 H 0.8444 0.6934 0.1794 0.072 Uiso 1 1 calc R
C14 C 0.76923(18) 0.95712(17) 0.24130(13) 0.0622(5) Uani 1 1 d .
H14 H 0.7002 1.0116 0.2282 0.075 Uiso 1 1 calc R
C11 C 0.8532(2) 0.3175(2) 0.43164(17) 0.0821(6) Uani 1 1 d .
H11 H 0.9066 0.2491 0.4462 0.099 Uiso 1 1 calc R
C17 C 0.97383(19) 0.7972(2) 0.27970(17) 0.0804(6) Uani 1 1 d .
H17 H 1.0434 0.7434 0.2926 0.096 Uiso 1 1 calc R
C16 C 0.9899(2) 0.9057(2) 0.32768(18) 0.0947(8) Uani 1 1 d .
H16 H 1.0698 0.9249 0.3739 0.114 Uiso 1 1 calc R
C9 C 0.7959(2) 0.5097(2) 0.47560(15) 0.0762(6) Uani 1 1 d .
H9 H 0.8109 0.5733 0.5198 0.091 Uiso 1 1 calc R
C10 C 0.8750(2) 0.4098(2) 0.49694(15) 0.0785(6) Uani 1 1 d .
H10 H 0.9432 0.4049 0.5556 0.094 Uiso 1 1 calc R
C15 C 0.8886(2) 0.9861(2) 0.30784(17) 0.0889(7) Uani 1 1 d .
H15 H 0.9004 1.0608 0.3395 0.107 Uiso 1 1 calc R

loop_
_atom_site_aniso_label
_atom_site_aniso_U_11
_atom_site_aniso_U_22
_atom_site_aniso_U_33
_atom_site_aniso_U_23
_atom_site_aniso_U_13
_atom_site_aniso_U_12
C5 0.0395(7) 0.0381(8) 0.0435(8) 0.0013(6) 0.0104(6) 0.0040(6)
N3 0.0431(7) 0.0454(8) 0.0476(7) 0.0018(6) 0.0090(6) 0.0042(6)
N2 0.0445(7) 0.0407(8) 0.0519(8) 0.0111(6) 0.0017(6) -0.0032(6)
O1 0.0587(7) 0.0461(7) 0.0689(8) 0.0159(6) 0.0002(6) -0.0040(6)
C6 0.0388(7) 0.0383(8) 0.0464(8) -0.0003(6) 0.0125(6) 0.0016(6)
N1 0.0640(9) 0.0370(8) 0.0601(9) 0.0089(7) 0.0160(7) -0.0002(7)
O2 0.0670(8) 0.0644(8) 0.0528(7) 0.0038(6) -0.0071(6) -0.0063(7)
C2 0.0494(9) 0.0385(8) 0.0499(9) 0.0016(7) 0.0194(7) 0.0041(7)
N4 0.0665(10) 0.0434(9) 0.0639(9) -0.0067(7) 0.0248(8) -0.0096(7)
C4 0.0403(8) 0.0434(9) 0.0471(8) -0.0048(7) 0.0121(7) 0.0000(7)
C1 0.0423(8) 0.0439(9) 0.0467(8) 0.0032(7) 0.0103(7) 0.0013(7)
C3 0.0486(9) 0.0366(8) 0.0550(9) -0.0056(7) 0.0197(7) -0.0030(7)
O3 0.0749(9) 0.0687(9) 0.0808(10) -0.0044(7) 0.0037(8) -0.0277(7)
C13 0.0421(8) 0.0458(9) 0.0436(8) 0.0088(7) 0.0066(7) -0.0064(7)
C7 0.0610(10) 0.0435(9) 0.0503(9) 0.0099(7) 0.0225(8) 0.0029(8)
O4 0.0926(10) 0.0397(7) 0.0940(10) 0.0040(7) 0.0223(8) -0.0126(7)
C12 0.0825(13) 0.0512(11) 0.0652(12) 0.0050(9) 0.0191(10) 0.0151(10)
C8 0.0844(13) 0.0519(11) 0.0592(11) 0.0039(9) 0.0307(10) 0.0101(9)
C18 0.0487(9) 0.0591(11) 0.0655(11) 0.0001(9) 0.0098(8) -0.0001(8)
C14 0.0603(11) 0.0474(10) 0.0657(11) 0.0029(9) 0.0041(9) -0.0031(8)
C11 0.0834(15) 0.0747(15) 0.0786(14) 0.0171(12) 0.0150(12) 0.0228(12)
C17 0.0482(10) 0.0837(16) 0.0919(16) 0.0088(13) 0.0010(10) 0.0031(10)
C16 0.0623(13) 0.0931(19) 0.0930(17) -0.0007(14) -0.0203(12) -0.0154(13)
C9 0.1003(16) 0.0744(14) 0.0557(11) -0.0039(10) 0.0289(11) -0.0094(13)
C10 0.0788(14) 0.0915(17) 0.0580(12) 0.0144(12) 0.0138(10) -0.0044(13)
C15 0.0846(16) 0.0656(14) 0.0870(15) -0.0125(12) -0.0094(12) -0.0145(12)

loop_
_atom_type_symbol
_atom_type_description
_atom_type_scat_dispersion_real
_atom_type_scat_dispersion_imag
_atom_type_scat_source
C C 0.0033 0.0016 'International Tables Vol C Tables 4.2.6.8 and 6.1.1.4'
N N 0.0061 0.0033 'International Tables Vol C Tables 4.2.6.8 and 6.1.1.4'
O O 0.0106 0.0060 'International Tables Vol C Tables 4.2.6.8 and 6.1.1.4'
H H 0.0000 0.0000 'International Tables Vol C Tables 4.2.6.8 and 6.1.1.4'

loop_
_geom_angle_atom_site_label_1
_geom_angle_atom_site_label_2
_geom_angle_atom_site_label_3
_geom_angle
C4 C5 C6 120.40(14)
C4 C5 N3 116.16(13)
C6 C5 N3 123.43(13)
O2 N3 O1 121.70(13)
O2 N3 C5 118.95(14)
O1 N3 C5 119.34(13)
C6 N2 C13 127.15(14)
N2 C6 C1 121.74(14)
N2 C6 C5 121.68(14)
C1 C6 C5 116.59(14)
C2 N1 C7 128.05(15)
N1 C2 C1 122.22(15)
N1 C2 C3 121.29(15)
C1 C2 C3 116.49(14)
O3 N4 O4 122.01(15)
O3 N4 C3 118.93(15)
O4 N4 C3 119.05(15)
C3 C4 C5 121.90(14)
C2 C1 C6 124.08(14)
C4 C3 C2 120.53(14)
C4 C3 N4 116.27(14)
C2 C3 N4 123.17(14)
C14 C13 C18 120.26(15)
C14 C13 N2 117.70(15)
C18 C13 N2 121.90(15)
C8 C7 C12 119.18(18)
C8 C7 N1 122.31(16)
C12 C7 N1 118.35(16)
C11 C12 C7 119.76(19)
C9 C8 C7 120.19(19)
C13 C18 C17 119.39(18)
C13 C14 C15 119.58(19)
C10 C11 C12 120.8(2)
C16 C17 C18 120.4(2)
C17 C16 C15 120.0(2)
C10 C9 C8 120.7(2)
C11 C10 C9 119.4(2)
C16 C15 C14 120.3(2)

loop_
_geom_bond_atom_site_label_1
_geom_bond_atom_site_label_2
_geom_bond_distance
C5 C4 1.370(2)
C5 C6 1.431(2)
C5 N3 1.439(2)
N3 O2 1.2237(16)
N3 O1 1.2317(17)
N2 C6 1.3520(19)
N2 C13 1.4185(19)
C6 C1 1.396(2)
N1 C2 1.358(2)
N1 C7 1.416(2)
C2 C1 1.395(2)
C2 C3 1.431(2)
N4 O3 1.2237(19)
N4 O4 1.2298(19)
N4 C3 1.444(2)
C4 C3 1.369(2)
C13 C14 1.375(2)
C13 C18 1.376(2)
C7 C8 1.374(3)
C7 C12 1.380(2)
C12 C11 1.378(3)
C8 C9 1.372(3)
C18 C17 1.378(3)
C14 C15 1.376(3)
C11 C10 1.361(3)
C17 C16 1.365(3)
C16 C15 1.368(3)
C9 C10 1.366(3)

loop_
_geom_hbond_atom_site_label_D
_geom_hbond_atom_site_label_H
_geom_hbond_atom_site_label_A
_geom_hbond_distance_DH
_geom_hbond_distance_HA
_geom_hbond_distance_DA
_geom_hbond_angle_DHA
N1 H1N O4 0.86(2) 1.93(2) 2.629(2) 137.8(18)

loop_
_cod_related_entry_id
_cod_related_entry_database
_cod_related_entry_code
1 ChemSpider 2642589
